data_4511267
loop_
_publ_author_name
'Dur\'a, Gema'
'Carri\'on, M. Carmen'
'Jal\'on, F\'elix A.'
'Rodr\'iguez, Ana M.'
'Manzano, Blanca R.'

_publ_section_title
;
 Metal Supramolecular Frameworks with Silver and Ditopic
 Bis(pyrazolyl)methane Ligands: Effect of the Anions and Ligand
 Substitution
;
_journal_issue 7
_journal_name_full 'Crystal Growth &amp; Design'
_journal_page_first 3510
_journal_paper_doi 10.1021/cg5004484
_journal_volume 14
_journal_year 2014
_chemical_formula_moiety 'C26 H22 Ag2 F6 N10 O6 S2, 0.5(C4 H8 O)'
_chemical_formula_sum 'C28 H26 Ag2 F6 N10 O6.5 S2'
_chemical_formula_weight 1000.45
_chemical_name_systematic
;
 ?
;
_space_group_IT_number 14
_symmetry_cell_setting monoclinic
_symmetry_space_group_name_Hall '-P 2ybc'
_symmetry_space_group_name_H-M 'P 1 21/c 1'
_atom_sites_solution_hydrogens geom
_atom_sites_solution_primary direct
_atom_sites_solution_secondary difmap
_audit_creation_method SHELXL-97
_cell_angle_alpha 90.00
_cell_angle_beta 100.360(8)
_cell_angle_gamma 90.00
_cell_formula_units_Z 2
_cell_length_a 11.580(6)
_cell_length_b 10.831(6)
_cell_length_c 17.532(9)
_cell_measurement_reflns_used 1057
_cell_measurement_temperature 230(2)
_cell_measurement_theta_max 16.945
_cell_measurement_theta_min 2.220
_cell_volume 2163(2)
_computing_cell_refinement 'Bruker SAINT'
_computing_data_collection 'Bruker APEX'
_computing_data_reduction 'Bruker SAINT, SADABS, XPREP'
_computing_molecular_graphics 'WINGX v2013.3 (Farrugia, 2013)'
_computing_publication_material 'WINGX v2013.3 (Farrugia, 2013)'
_computing_structure_refinement 'SHELXL-97 (Sheldrick, 1997)'
_computing_structure_solution 'SHELXS-97 (Sheldrick, 1990)'
_diffrn_ambient_temperature 230(2)
_diffrn_measured_fraction_theta_full 0.993
_diffrn_measured_fraction_theta_max 0.993
_diffrn_measurement_device_type 'CCD area detector'
_diffrn_measurement_method 'omega and phi scans'
_diffrn_radiation_monochromator graphite
_diffrn_radiation_source 'fine-focus sealed tube'
_diffrn_radiation_type MoK\a
_diffrn_radiation_wavelength 0.71073
_diffrn_reflns_av_R_equivalents 0.0822
_diffrn_reflns_av_sigmaI/netI 0.0809
_diffrn_reflns_limit_h_max 13
_diffrn_reflns_limit_h_min -13
_diffrn_reflns_limit_k_max 12
_diffrn_reflns_limit_k_min -12
_diffrn_reflns_limit_l_max 15
_diffrn_reflns_limit_l_min -20
_diffrn_reflns_number 13979
_diffrn_reflns_theta_full 25.00
_diffrn_reflns_theta_max 25.00
_diffrn_reflns_theta_min 2.22
_exptl_absorpt_coefficient_mu 1.076
_exptl_absorpt_correction_T_max 0.8908
_exptl_absorpt_correction_T_min 0.7672
_exptl_absorpt_correction_type multi-scan
_exptl_absorpt_process_details SADABS
_exptl_crystal_colour colourless
_exptl_crystal_density_diffrn 1.536
_exptl_crystal_density_method 'not measured'
_exptl_crystal_description prism
_exptl_crystal_F_000 992
_exptl_crystal_size_max 0.26
_exptl_crystal_size_mid 0.17
_exptl_crystal_size_min 0.11
_refine_diff_density_max 1.157
_refine_diff_density_min -0.488
_refine_diff_density_rms 0.167
_refine_ls_extinction_method none
_refine_ls_goodness_of_fit_ref 0.984
_refine_ls_hydrogen_treatment constr
_refine_ls_matrix_type full
_refine_ls_number_parameters 311
_refine_ls_number_reflns 3781
_refine_ls_number_restraints 48
_refine_ls_restrained_S_all 0.987
_refine_ls_R_factor_all 0.1272
_refine_ls_R_factor_gt 0.0768
_refine_ls_shift/su_max 0.015
_refine_ls_shift/su_mean 0.001
_refine_ls_structure_factor_coef Fsqd
_refine_ls_weighting_details 'calc w=1/[\s^2^(Fo^2^)+(0.1566P)^2^+0.0000P] where P=(Fo^2^+2Fc^2^)/3'
_refine_ls_weighting_scheme calc
_refine_ls_wR_factor_gt 0.2175
_refine_ls_wR_factor_ref 0.2533
_reflns_number_gt 2142
_reflns_number_total 3781
_reflns_threshold_expression >2sigma(I)
_cod_data_source_file cg5004484_si_002.cif
_cod_data_source_block 4
_cod_depositor_comments 'Adding full bibliography for 4511266--4511274.cif.'
_cod_original_cell_volume 2163.1(19)
_cod_original_sg_symbol_H-M P21/c
_cod_original_formula_sum 'C28 H26 Ag2 F6 N10 O6.50 S2'
_cod_database_code 4511267

loop_
_symmetry_equiv_pos_as_xyz
'x, y, z'
'-x, y+1/2, -z+1/2'
'-x, -y, -z'
'x, -y-1/2, z-1/2'

loop_
_atom_site_label
_atom_site_type_symbol
_atom_site_fract_x
_atom_site_fract_y
_atom_site_fract_z
_atom_site_U_iso_or_equiv
_atom_site_adp_type
_atom_site_occupancy
_atom_site_symmetry_multiplicity
_atom_site_calc_flag
_atom_site_refinement_flags
_atom_site_disorder_assembly
_atom_site_disorder_group
S1 S 0.1978(2) 0.9986(2) 0.56525(14) 0.0531(6) Uani 1 1 d D . .
Ag1 Ag 0.00477(8) 1.23811(7) 0.57856(4) 0.0671(4) Uani 1 1 d . . .
N1 N -0.1566(8) 1.2416(6) 0.6382(5) 0.060(2) Uani 1 1 d . A .
N2 N -0.1637(6) 1.3235(6) 0.6961(4) 0.0489(18) Uani 1 1 d . . .
N3 N 0.0992(8) 1.2968(7) 0.7084(5) 0.062(2) Uani 1 1 d . A .
N4 N 0.0361(6) 1.3650(6) 0.7514(4) 0.0496(18) Uani 1 1 d . . .
N5 N 0.0355(7) 1.3414(6) 0.4730(4) 0.0540(19) Uani 1 1 d . A .
C1 C -0.2578(9) 1.3026(10) 0.7283(6) 0.067(3) Uani 1 1 d . A .
H1 H -0.2798 1.3465 0.7690 0.080 Uiso 1 1 calc R . .
C2 C -0.3146(10) 1.2063(11) 0.6909(7) 0.075(3) Uani 1 1 d . . .
H2 H -0.3837 1.1708 0.7004 0.090 Uiso 1 1 calc R A .
C3 C -0.2505(10) 1.1699(9) 0.6355(7) 0.073(3) Uani 1 1 d . A .
H3 H -0.2702 1.1046 0.6011 0.088 Uiso 1 1 calc R . .
C4 C 0.0920(9) 1.3775(8) 0.8255(5) 0.055(2) Uani 1 1 d . A .
H4 H 0.0651 1.4195 0.8652 0.066 Uiso 1 1 calc R . .
C5 C 0.1959(9) 1.3159(10) 0.8304(6) 0.067(3) Uani 1 1 d . . .
H5 H 0.2543 1.3072 0.8740 0.081 Uiso 1 1 calc R A .
C6 C 0.1962(10) 1.2685(9) 0.7556(7) 0.069(3) Uani 1 1 d . A .
H6 H 0.2573 1.2231 0.7417 0.083 Uiso 1 1 calc R . .
C7 C -0.0757(8) 1.4192(8) 0.7162(5) 0.051(2) Uani 1 1 d . A .
H7 H -0.1015 1.4713 0.7556 0.061 Uiso 1 1 calc R . .
C8 C -0.0621(8) 1.5024(7) 0.6491(5) 0.044(2) Uani 1 1 d . . .
C9 C 0.0388(8) 1.5724(8) 0.6515(5) 0.055(2) Uani 1 1 d . . .
H9 H 0.0988 1.5684 0.6945 0.066 Uiso 1 1 calc R . .
C10 C -0.0496(9) 1.3530(8) 0.4095(6) 0.057(2) Uani 1 1 d . . .
H10 H -0.1185 1.3080 0.4073 0.069 Uiso 1 1 calc R A .
C11 C 0.1328(8) 1.4058(8) 0.4735(6) 0.056(2) Uani 1 1 d . . .
H11 H 0.1934 1.3973 0.5159 0.067 Uiso 1 1 calc R A .
C12 C -0.1494(8) 1.5152(8) 0.5852(5) 0.052(2) Uani 1 1 d . . .
H12 H -0.2190 1.4709 0.5816 0.063 Uiso 1 1 calc R . .
C13 C 0.3399(11) 1.0697(10) 0.5795(8) 0.096(4) Uani 1 1 d D A .
O1 O 0.142(2) 1.005(2) 0.4868(7) 0.092(8) Uani 0.50 1 d PD A 1
O2 O 0.236(2) 0.8755(12) 0.5863(9) 0.065(5) Uani 0.50 1 d PDU A 1
O3 O 0.136(2) 1.056(2) 0.6183(9) 0.053(5) Uani 0.50 1 d PDU A 1
O1A O 0.140(2) 1.075(2) 0.5044(11) 0.126(12) Uani 0.50 1 d PD A 2
O2A O 0.211(2) 0.8756(15) 0.5447(12) 0.103(9) Uani 0.50 1 d PDU A 2
O3A O 0.162(3) 1.022(2) 0.6368(11) 0.093(9) Uani 0.50 1 d PDU A 2
F1 F 0.3790(18) 1.054(3) 0.5136(10) 0.091(6) Uani 0.50 1 d PDU A 1
F2 F 0.417(2) 1.007(3) 0.6322(13) 0.185(17) Uani 0.50 1 d PD A 1
F3 F 0.348(4) 1.1865(19) 0.600(2) 0.169(13) Uani 0.50 1 d PDU A 1
F1A F 0.419(2) 1.030(3) 0.5415(14) 0.145(12) Uani 0.50 1 d PDU A 2
F2A F 0.385(3) 1.068(3) 0.6544(11) 0.154(12) Uani 0.50 1 d PD A 2
F3A F 0.317(3) 1.1890(13) 0.5615(19) 0.163(14) Uani 0.50 1 d PDU A 2
O5 O 0.384(3) 0.531(3) 0.560(2) 0.091(9) Uiso 0.25 1 d P . .
C21 C 0.427(4) 0.497(4) 0.634(3) 0.086(14) Uiso 0.25 1 d P . .
H21A H 0.4537 0.4120 0.6361 0.103 Uiso 0.25 1 calc PR . .
H21B H 0.3681 0.5057 0.6665 0.103 Uiso 0.25 1 calc PR . .
C22 C 0.524(3) 0.579(3) 0.660(2) 0.063(10) Uiso 0.25 1 d P . .
H22A H 0.5345 0.5970 0.7150 0.075 Uiso 0.25 1 calc PR . .
H22B H 0.5974 0.5489 0.6472 0.075 Uiso 0.25 1 calc PR . .
C23 C 0.481(4) 0.670(4) 0.618(3) 0.079(12) Uiso 0.25 1 d P . .
H23A H 0.5469 0.7197 0.6082 0.095 Uiso 0.25 1 calc PR . .
H23B H 0.4372 0.7195 0.6483 0.095 Uiso 0.25 1 calc PR . .
C24 C 0.412(3) 0.650(4) 0.549(3) 0.066(10) Uiso 0.25 1 d P . .
H24A H 0.3437 0.7030 0.5406 0.080 Uiso 0.25 1 calc PR . .
H24B H 0.4541 0.6581 0.5060 0.080 Uiso 0.25 1 calc PR . .

loop_
_atom_site_aniso_label
_atom_site_aniso_U_11
_atom_site_aniso_U_22
_atom_site_aniso_U_33
_atom_site_aniso_U_23
_atom_site_aniso_U_13
_atom_site_aniso_U_12
S1 0.0692(15) 0.0523(13) 0.0411(14) 0.0024(10) 0.0188(11) 0.0024(11)
Ag1 0.1027(8) 0.0607(5) 0.0448(6) 0.0042(3) 0.0315(5) 0.0124(4)
N1 0.090(6) 0.047(4) 0.044(5) -0.014(3) 0.019(4) -0.009(4)
N2 0.064(5) 0.045(4) 0.040(4) 0.000(3) 0.015(4) -0.009(3)
N3 0.084(6) 0.060(4) 0.043(5) -0.007(4) 0.010(5) 0.024(4)
N4 0.060(4) 0.050(4) 0.038(5) 0.000(3) 0.008(4) 0.007(4)
N5 0.081(5) 0.043(4) 0.043(5) -0.006(3) 0.025(4) 0.002(4)
C1 0.066(6) 0.070(6) 0.069(7) -0.013(6) 0.020(6) -0.009(5)
C2 0.070(7) 0.089(7) 0.070(8) -0.007(6) 0.025(6) -0.019(6)
C3 0.096(8) 0.055(6) 0.068(8) -0.009(5) 0.013(6) -0.016(6)
C4 0.079(7) 0.047(5) 0.037(6) 0.001(4) 0.003(5) -0.011(5)
C5 0.072(7) 0.071(6) 0.053(7) 0.003(5) -0.005(5) -0.006(6)
C6 0.076(7) 0.068(6) 0.062(8) -0.005(5) 0.008(6) 0.017(5)
C7 0.066(6) 0.056(5) 0.034(5) -0.003(4) 0.020(4) 0.001(5)
C8 0.065(5) 0.041(4) 0.029(5) -0.006(3) 0.016(4) 0.006(4)
C9 0.066(6) 0.057(5) 0.040(5) 0.004(4) 0.005(5) -0.007(5)
C10 0.063(6) 0.052(5) 0.055(7) -0.001(5) 0.007(5) -0.005(5)
C11 0.061(6) 0.058(5) 0.046(6) -0.002(5) 0.003(5) 0.003(5)
C12 0.058(5) 0.054(5) 0.044(6) 0.011(4) 0.008(5) -0.003(4)
C13 0.107(11) 0.080(9) 0.114(13) -0.010(8) 0.058(10) -0.003(8)
O1 0.102(14) 0.15(2) 0.031(9) 0.007(11) 0.025(9) 0.022(16)
O2 0.102(13) 0.037(7) 0.058(12) -0.004(7) 0.023(11) 0.000(8)
O3 0.072(10) 0.051(10) 0.045(10) 0.014(8) 0.029(10) 0.017(7)
O1A 0.093(16) 0.14(2) 0.12(2) 0.079(17) -0.039(16) -0.024(16)
O2A 0.107(16) 0.075(12) 0.14(2) -0.057(14) 0.051(18) -0.031(10)
O3A 0.15(2) 0.082(18) 0.049(12) 0.015(10) 0.036(14) -0.024(14)
F1 0.037(11) 0.124(14) 0.120(13) -0.006(11) 0.033(10) 0.001(9)
F2 0.068(14) 0.35(5) 0.12(2) 0.05(3) -0.039(15) -0.02(2)
F3 0.16(2) 0.133(18) 0.24(3) -0.116(19) 0.11(2) -0.087(15)
F1A 0.075(19) 0.17(2) 0.20(3) -0.05(2) 0.067(18) 0.011(14)
F2A 0.096(19) 0.18(2) 0.18(3) -0.07(2) 0.004(16) -0.023(15)
F3A 0.19(3) 0.056(10) 0.27(4) -0.029(13) 0.11(3) -0.048(12)

loop_
_atom_type_symbol
_atom_type_description
_atom_type_scat_dispersion_real
_atom_type_scat_dispersion_imag
_atom_type_scat_source
C C 0.0033 0.0016 'International Tables Vol C Tables 4.2.6.8 and 6.1.1.4'
H H 0.0000 0.0000 'International Tables Vol C Tables 4.2.6.8 and 6.1.1.4'
N N 0.0061 0.0033 'International Tables Vol C Tables 4.2.6.8 and 6.1.1.4'
O O 0.0106 0.0060 'International Tables Vol C Tables 4.2.6.8 and 6.1.1.4'
S S 0.1246 0.1234 'International Tables Vol C Tables 4.2.6.8 and 6.1.1.4'
Ag Ag -0.8971 1.1015 'International Tables Vol C Tables 4.2.6.8 and 6.1.1.4'
F F 0.0171 0.0103 'International Tables Vol C Tables 4.2.6.8 and 6.1.1.4'

loop_
_geom_angle_atom_site_label_1
_geom_angle_atom_site_label_2
_geom_angle_atom_site_label_3
_geom_angle
_geom_angle_site_symmetry_1
_geom_angle_site_symmetry_3
O2A S1 O1 81.3(12) . .
O2A S1 O3 132.8(17) . .
O1 S1 O3 115.0(11) . .
O2A S1 O1A 114.7(12) . .
O1 S1 O1A 33.4(12) . .
O3 S1 O1A 90.8(14) . .
O2A S1 O3A 117.7(13) . .
O1 S1 O3A 134.5(18) . .
O3 S1 O3A 22.1(13) . .
O1A S1 O3A 112.9(13) . .
O2A S1 O2 30.1(10) . .
O1 S1 O2 111.4(9) . .
O3 S1 O2 114.1(10) . .
O1A S1 O2 144.8(11) . .
O3A S1 O2 93.8(12) . .
O2A S1 C13 108.0(12) . .
O1 S1 C13 111.0(12) . .
O3 S1 C13 106.1(14) . .
O1A S1 C13 98.8(12) . .
O3A S1 C13 101.9(17) . .
O2 S1 C13 97.7(11) . .
N5 Ag1 N1 129.0(3) . .
N5 Ag1 N3 122.1(3) . .
N1 Ag1 N3 80.5(3) . .
N5 Ag1 O3 116.2(4) . .
N1 Ag1 O3 112.8(5) . .
N3 Ag1 O3 78.3(5) . .
C3 N1 N2 104.4(8) . .
C3 N1 Ag1 134.4(6) . .
N2 N1 Ag1 120.9(6) . .
C1 N2 N1 111.7(7) . .
C1 N2 C7 127.5(8) . .
N1 N2 C7 120.8(7) . .
C6 N3 N4 105.2(8) . .
C6 N3 Ag1 136.4(7) . .
N4 N3 Ag1 117.8(6) . .
C4 N4 N3 112.1(7) . .
C4 N4 C7 127.2(7) . .
N3 N4 C7 120.6(7) . .
C11 N5 C10 116.7(8) . .
C11 N5 Ag1 121.2(6) . .
C10 N5 Ag1 121.7(6) . .
N2 C1 C2 106.9(9) . .
C1 C2 C3 106.7(10) . .
N1 C3 C2 110.3(9) . .
N4 C4 C5 106.1(8) . .
C4 C5 C6 105.6(9) . .
N3 C6 C5 111.0(10) . .
N2 C7 N4 110.3(7) . .
N2 C7 C8 113.8(7) . .
N4 C7 C8 111.2(7) . .
C12 C8 C9 117.5(8) . .
C12 C8 C7 122.0(8) . .
C9 C8 C7 120.5(8) . .
C10 C9 C8 119.7(9) 3_586 .
N5 C10 C9 123.0(9) . 3_586
N5 C11 C12 123.7(9) . 3_586
C11 C12 C8 119.4(8) 3_586 .
F1A C13 F3 116(3) . .
F1A C13 F2A 108.3(16) . .
F3 C13 F2A 75(2) . .
F1A C13 F1 29.2(15) . .
F3 C13 F1 109.8(16) . .
F2A C13 F1 136.5(18) . .
F1A C13 F2 75.3(17) . .
F3 C13 F2 107.1(17) . .
F2A C13 F2 38.4(17) . .
F1 C13 F2 104.3(15) . .
F1A C13 F3A 109.1(17) . .
F3 C13 F3A 31(2) . .
F2A C13 F3A 105.7(16) . .
F1 C13 F3A 90(2) . .
F2 C13 F3A 136(3) . .
F1A C13 S1 120.0(18) . .
F3 C13 S1 118.2(19) . .
F2A C13 S1 109.0(17) . .
F1 C13 S1 105.8(14) . .
F2 C13 S1 110.8(15) . .
F3A C13 S1 103.9(18) . .
S1 O3 Ag1 121.1(9) . .
C24 O5 C21 110(4) . .
O5 C21 C22 106(4) . .
C23 C22 C21 95(4) . .
C22 C23 C24 120(4) . .
O5 C24 C23 98(4) . .

loop_
_geom_bond_atom_site_label_1
_geom_bond_atom_site_label_2
_geom_bond_distance
_geom_bond_site_symmetry_2
S1 O2A 1.395(14) .
S1 O1 1.411(14) .
S1 O3 1.414(12) .
S1 O1A 1.415(14) .
S1 O3A 1.414(15) .
S1 O2 1.431(12) .
S1 C13 1.793(13) .
Ag1 N5 2.245(7) .
Ag1 N1 2.300(9) .
Ag1 N3 2.426(8) .
Ag1 O3 2.510(16) .
N1 C3 1.331(12) .
N1 N2 1.360(10) .
N2 C1 1.333(12) .
N2 C7 1.452(10) .
N3 C6 1.306(13) .
N3 N4 1.359(9) .
N4 C4 1.350(11) .
N4 C7 1.454(11) .
N5 C11 1.324(11) .
N5 C10 1.353(12) .
C1 C2 1.340(15) .
C2 C3 1.381(15) .
C4 C5 1.364(13) .
C5 C6 1.409(15) .
C7 C8 1.512(12) .
C8 C12 1.375(12) .
C8 C9 1.387(12) .
C9 C10 1.364(13) 3_586
C10 C9 1.364(13) 3_586
C11 C12 1.378(13) 3_586
C12 C11 1.378(13) 3_586
C13 F1A 1.299(17) .
C13 F3 1.312(18) .
C13 F2A 1.324(18) .
C13 F1 1.326(17) .
C13 F2 1.343(17) .
C13 F3A 1.345(17) .
O5 C24 1.35(5) .
O5 C21 1.35(5) .
C21 C22 1.44(5) .
C22 C23 1.28(5) .
C23 C24 1.34(6) .
